data_1516543
loop_
_publ_author_name
'Carr, Kevin J. T.'
'Davies, David L.'
'Macgregor, Stuart A.'
'Singh, Kuldip'
'Villa-Marcos, Barbara'

_publ_section_title
;
 Metal control of selectivity in acetate-assisted C--H bond activation: an
 experimental and computational study of heterocyclic, vinylic and
 phenylic C(sp2)--H bonds at Ir and Rh
;
_journal_issue 6
_journal_name_full 'Chemical Science'
_journal_page_first 2340
_journal_paper_doi 10.1039/c4sc00738g
_journal_volume 5
_journal_year 2014
_chemical_formula_moiety 'C19 H28 Cl Ir N2'
_chemical_formula_sum 'C19 H28 Cl Ir N2'
_chemical_formula_weight 512.08
_chemical_name_systematic
; 
 ? 
;
_space_group_IT_number 14
_symmetry_cell_setting monoclinic
_symmetry_space_group_name_Hall '-P 2ybc'
_symmetry_space_group_name_H-M 'P 1 21/c 1'
_atom_sites_solution_hydrogens geom
_atom_sites_solution_primary direct
_atom_sites_solution_secondary difmap
_audit_creation_method SHELXL-97
_cell_angle_alpha 90.00
_cell_angle_beta 90.833(4)
_cell_angle_gamma 90.00
_cell_formula_units_Z 8
_cell_length_a 14.111(3)
_cell_length_b 17.412(3)
_cell_length_c 15.429(3)
_cell_measurement_reflns_used 859
_cell_measurement_temperature 150(2)
_cell_measurement_theta_max 23.345
_cell_measurement_theta_min 3.041
_cell_volume 3790.5(13)
_computing_cell_refinement 'Bruker SMART'
_computing_data_collection 'Bruker SMART'
_computing_data_reduction 'Bruker SHELXTL'
_computing_molecular_graphics 'Bruker SHELXTL'
_computing_publication_material 'Bruker SHELXTL'
_computing_structure_refinement 'SHELXL-97 (Sheldrick, 1997)'
_computing_structure_solution 'SHELXS-97 (Sheldrick, 1990)'
_diffrn_ambient_temperature 150(2)
_diffrn_measured_fraction_theta_full 0.990
_diffrn_measured_fraction_theta_max 0.990
_diffrn_measurement_device_type 'Bruker Apex 2000 CCD area detector'
_diffrn_measurement_method 'phi and omega scans'
_diffrn_radiation_monochromator graphite
_diffrn_radiation_source 'fine-focus sealed tube'
_diffrn_radiation_type MoK\a
_diffrn_radiation_wavelength 0.71073
_diffrn_reflns_av_R_equivalents 0.0857
_diffrn_reflns_av_sigmaI/netI 0.1143
_diffrn_reflns_limit_h_max 17
_diffrn_reflns_limit_h_min -17
_diffrn_reflns_limit_k_max 16
_diffrn_reflns_limit_k_min -21
_diffrn_reflns_limit_l_max 19
_diffrn_reflns_limit_l_min -18
_diffrn_reflns_number 21084
_diffrn_reflns_theta_full 25.99
_diffrn_reflns_theta_max 25.99
_diffrn_reflns_theta_min 1.44
_exptl_absorpt_coefficient_mu 7.187
_exptl_absorpt_correction_T_max 0.831
_exptl_absorpt_correction_T_min 0.578
_exptl_absorpt_correction_type empirical
_exptl_absorpt_process_details
;
absorption correction based on 8867 reflections(SADABS);Rint 0.1135 before
correction and 0.0462 after.
;
_exptl_crystal_colour orange
_exptl_crystal_density_diffrn 1.795
_exptl_crystal_density_method 'not measured'
_exptl_crystal_description block
_exptl_crystal_F_000 2000
_exptl_crystal_size_max 0.15
_exptl_crystal_size_mid 0.12
_exptl_crystal_size_min 0.07
_refine_diff_density_max 1.478
_refine_diff_density_min -1.561
_refine_diff_density_rms 0.206
_refine_ls_extinction_method none
_refine_ls_goodness_of_fit_ref 0.848
_refine_ls_hydrogen_treatment constr
_refine_ls_matrix_type full
_refine_ls_number_parameters 431
_refine_ls_number_reflns 7380
_refine_ls_number_restraints 0
_refine_ls_restrained_S_all 0.848
_refine_ls_R_factor_all 0.0785
_refine_ls_R_factor_gt 0.0468
_refine_ls_shift/su_max 0.001
_refine_ls_shift/su_mean 0.000
_refine_ls_structure_factor_coef Fsqd
_refine_ls_weighting_details 'calc w=1/[\s^2^(Fo^2^)+(0.0110P)^2^+0.0000P] where P=(Fo^2^+2Fc^2^)/3'
_refine_ls_weighting_scheme calc
_refine_ls_wR_factor_gt 0.0682
_refine_ls_wR_factor_ref 0.0758
_reflns_number_gt 4896
_reflns_number_total 7380
_reflns_threshold_expression >2sigma(I)
_cod_data_source_file c4sc00738g1.cif
_cod_data_source_block 12116
_cod_depositor_comments
;
The following automatic conversions were performed:

'_symmetry_cell_setting' value 'Monoclinic' changed to 'monoclinic'
according to
/usr/data/users/saulius/crontab/automatic-downloads/current/RSC/lib/dictionaries/cif_core.dic
dictionary named 'cif_core.dic' version 2.4.2 from 2011-04-26.

Automatic conversion script
Id: cif_fix_values 2281 2013-09-26 08:29:07Z andrius 
;
_cod_original_cell_volume 3790.3(12)
_cod_original_sg_symbol_H-M P2(1)/c
_cod_database_code 1516543

loop_
_symmetry_equiv_pos_as_xyz
'x, y, z'
'-x, y+1/2, -z+1/2'
'-x, -y, -z'
'x, -y-1/2, z-1/2'

loop_
_atom_site_label
_atom_site_type_symbol
_atom_site_fract_x
_atom_site_fract_y
_atom_site_fract_z
_atom_site_U_iso_or_equiv
_atom_site_adp_type
_atom_site_occupancy
_atom_site_symmetry_multiplicity
_atom_site_calc_flag
_atom_site_refinement_flags
Ir1 Ir 0.72593(2) 0.30458(2) 0.58489(2) 0.02695(10) Uani 1 1 d .
Cl1 Cl 0.64747(15) 0.32153(16) 0.72052(13) 0.0527(7) Uani 1 1 d .
N1 N 0.8435(4) 0.3584(4) 0.6449(4) 0.0245(16) Uani 1 1 d .
N2 N 0.9341(5) 0.1700(4) 0.7016(4) 0.0346(18) Uani 1 1 d .
C1 C 0.9047(5) 0.3134(5) 0.6816(5) 0.0254(19) Uani 1 1 d .
H1 H 0.9586 0.3326 0.7122 0.030 Uiso 1 1 calc R
C2 C 0.8866(6) 0.2343(5) 0.6733(5) 0.026(2) Uani 1 1 d .
C3 C 0.8010(6) 0.2135(5) 0.6344(5) 0.031(2) Uani 1 1 d .
C4 C 0.7968(7) 0.1344(5) 0.6412(5) 0.043(3) Uani 1 1 d .
H4 H 0.7462 0.1026 0.6214 0.051 Uiso 1 1 calc R
C5 C 0.8798(7) 0.1094(5) 0.6823(5) 0.039(2) Uani 1 1 d .
H5 H 0.8954 0.0574 0.6946 0.047 Uiso 1 1 calc R
C6 C 0.8517(6) 0.4420(5) 0.6581(5) 0.030(2) Uani 1 1 d .
H6 H 0.7951 0.4662 0.6293 0.036 Uiso 1 1 calc R
C7 C 0.7386(6) 0.3195(6) 0.4478(5) 0.032(2) Uani 1 1 d .
C8 C 0.6811(6) 0.3829(5) 0.4743(5) 0.037(2) Uani 1 1 d .
C9 C 0.6001(6) 0.3516(6) 0.5128(5) 0.031(2) Uani 1 1 d .
C10 C 0.6060(6) 0.2708(6) 0.5082(5) 0.037(2) Uani 1 1 d .
C11 C 0.6895(7) 0.2513(6) 0.4633(5) 0.042(3) Uani 1 1 d .
C12 C 0.8259(6) 0.3270(6) 0.3925(6) 0.064(3) Uani 1 1 d .
H12A H 0.8628 0.2793 0.3957 0.095 Uiso 1 1 calc R
H12B H 0.8649 0.3698 0.4138 0.095 Uiso 1 1 calc R
H12C H 0.8067 0.3367 0.3322 0.095 Uiso 1 1 calc R
C13 C 0.7033(7) 0.4660(6) 0.4596(6) 0.056(3) Uani 1 1 d .
H13A H 0.6772 0.4821 0.4033 0.084 Uiso 1 1 calc R
H13B H 0.7722 0.4733 0.4603 0.084 Uiso 1 1 calc R
H13C H 0.6752 0.4969 0.5056 0.084 Uiso 1 1 calc R
C14 C 0.5197(6) 0.3937(5) 0.5496(5) 0.044(3) Uani 1 1 d .
H14A H 0.5343 0.4487 0.5513 0.067 Uiso 1 1 calc R
H14B H 0.5082 0.3752 0.6086 0.067 Uiso 1 1 calc R
H14C H 0.4629 0.3852 0.5135 0.067 Uiso 1 1 calc R
C15 C 0.5309(6) 0.2160(5) 0.5390(6) 0.050(3) Uani 1 1 d .
H15A H 0.4745 0.2203 0.5015 0.076 Uiso 1 1 calc R
H15B H 0.5141 0.2289 0.5987 0.076 Uiso 1 1 calc R
H15C H 0.5553 0.1634 0.5370 0.076 Uiso 1 1 calc R
C16 C 0.7195(7) 0.1698(6) 0.4389(6) 0.062(3) Uani 1 1 d .
H16A H 0.7006 0.1340 0.4846 0.093 Uiso 1 1 calc R
H16B H 0.7885 0.1680 0.4325 0.093 Uiso 1 1 calc R
H16C H 0.6887 0.1551 0.3840 0.093 Uiso 1 1 calc R
C17 C 1.0272(6) 0.1684(5) 0.7427(6) 0.045(3) Uani 1 1 d .
H17A H 1.0381 0.1178 0.7689 0.068 Uiso 1 1 calc R
H17B H 1.0307 0.2079 0.7878 0.068 Uiso 1 1 calc R
H17C H 1.0756 0.1783 0.6993 0.068 Uiso 1 1 calc R
C18 C 0.9392(6) 0.4728(5) 0.6126(6) 0.046(3) Uani 1 1 d .
H18A H 0.9964 0.4528 0.6413 0.069 Uiso 1 1 calc R
H18B H 0.9394 0.5291 0.6154 0.069 Uiso 1 1 calc R
H18C H 0.9378 0.4564 0.5518 0.069 Uiso 1 1 calc R
C19 C 0.8495(7) 0.4641(5) 0.7519(5) 0.049(3) Uani 1 1 d .
H19A H 0.7952 0.4396 0.7794 0.073 Uiso 1 1 calc R
H19B H 0.8437 0.5200 0.7568 0.073 Uiso 1 1 calc R
H19C H 0.9082 0.4472 0.7808 0.073 Uiso 1 1 calc R
Ir1A Ir 0.22528(2) 0.188662(19) 0.43311(2) 0.02446(9) Uani 1 1 d .
Cl1A Cl 0.14485(15) 0.15569(16) 0.29902(14) 0.0501(7) Uani 1 1 d .
N1A N 0.3485(4) 0.1458(4) 0.3755(4) 0.0237(16) Uani 1 1 d .
N2A N 0.4126(5) 0.3395(4) 0.3191(4) 0.0355(19) Uani 1 1 d .
C15A C 0.0953(7) 0.3177(5) 0.5335(7) 0.068(3) Uani 1 1 d .
H15D H 0.0556 0.3256 0.4817 0.101 Uiso 1 1 calc R
H15E H 0.1461 0.3561 0.5350 0.101 Uiso 1 1 calc R
H15F H 0.0566 0.3229 0.5853 0.101 Uiso 1 1 calc R
C16A C 0.2951(7) 0.2748(6) 0.6134(6) 0.063(3) Uani 1 1 d .
H16D H 0.2667 0.2911 0.6680 0.095 Uiso 1 1 calc R
H16E H 0.3048 0.3197 0.5763 0.095 Uiso 1 1 calc R
H16F H 0.3563 0.2500 0.6256 0.095 Uiso 1 1 calc R
C17A C 0.5069(6) 0.3507(5) 0.2846(5) 0.042(2) Uani 1 1 d .
H17D H 0.5066 0.3954 0.2460 0.062 Uiso 1 1 calc R
H17E H 0.5256 0.3050 0.2521 0.062 Uiso 1 1 calc R
H17F H 0.5520 0.3594 0.3325 0.062 Uiso 1 1 calc R
C18A C 0.3452(6) 0.0379(5) 0.2680(5) 0.045(3) Uani 1 1 d .
H18D H 0.2828 0.0577 0.2504 0.067 Uiso 1 1 calc R
H18E H 0.3451 -0.0183 0.2642 0.067 Uiso 1 1 calc R
H18F H 0.3936 0.0588 0.2297 0.067 Uiso 1 1 calc R
C19A C 0.4646(6) 0.0385(5) 0.3879(6) 0.053(3) Uani 1 1 d .
H19D H 0.5106 0.0595 0.3472 0.079 Uiso 1 1 calc R
H19E H 0.4690 -0.0177 0.3883 0.079 Uiso 1 1 calc R
H19F H 0.4784 0.0583 0.4462 0.079 Uiso 1 1 calc R
C1A C 0.4021(5) 0.1950(5) 0.3378(5) 0.028(2) Uani 1 1 d .
H1A H 0.4570 0.1806 0.3068 0.033 Uiso 1 1 calc R
C2A C 0.3733(6) 0.2708(4) 0.3460(5) 0.0240(19) Uani 1 1 d .
C3A C 0.2863(6) 0.2834(5) 0.3825(5) 0.032(2) Uani 1 1 d .
C4A C 0.2708(7) 0.3646(5) 0.3762(6) 0.045(3) Uani 1 1 d .
H4A H 0.2164 0.3918 0.3948 0.054 Uiso 1 1 calc R
C5A C 0.3509(7) 0.3960(5) 0.3376(5) 0.040(2) Uani 1 1 d .
H5A H 0.3604 0.4490 0.3262 0.048 Uiso 1 1 calc R
C6A C 0.3669(6) 0.0620(5) 0.3605(5) 0.033(2) Uani 1 1 d .
H6A H 0.3221 0.0332 0.3982 0.040 Uiso 1 1 calc R
C7A C 0.2398(6) 0.1389(5) 0.5631(5) 0.032(2) Uani 1 1 d .
C8A C 0.1563(6) 0.1071(5) 0.5249(5) 0.029(2) Uani 1 1 d .
C9A C 0.0949(5) 0.1707(5) 0.5048(5) 0.027(2) Uani 1 1 d .
C10A C 0.1380(6) 0.2384(5) 0.5310(5) 0.037(2) Uani 1 1 d .
C11A C 0.2303(6) 0.2190(5) 0.5681(5) 0.034(2) Uani 1 1 d .
C12A C 0.3218(6) 0.0931(6) 0.5985(5) 0.050(3) Uani 1 1 d .
H12D H 0.3814 0.1187 0.5841 0.075 Uiso 1 1 calc R
H12E H 0.3208 0.0416 0.5728 0.075 Uiso 1 1 calc R
H12F H 0.3167 0.0889 0.6616 0.075 Uiso 1 1 calc R
C13A C 0.1326(6) 0.0247(5) 0.5124(6) 0.046(3) Uani 1 1 d .
H13D H 0.1911 -0.0055 0.5103 0.069 Uiso 1 1 calc R
H13E H 0.0969 0.0183 0.4578 0.069 Uiso 1 1 calc R
H13F H 0.0940 0.0069 0.5607 0.069 Uiso 1 1 calc R
C14A C -0.0010(6) 0.1636(5) 0.4665(6) 0.050(3) Uani 1 1 d .
H14D H -0.0461 0.1511 0.5122 0.075 Uiso 1 1 calc R
H14E H -0.0016 0.1226 0.4230 0.075 Uiso 1 1 calc R
H14F H -0.0192 0.2123 0.4391 0.075 Uiso 1 1 calc R

loop_
_atom_site_aniso_label
_atom_site_aniso_U_11
_atom_site_aniso_U_22
_atom_site_aniso_U_33
_atom_site_aniso_U_23
_atom_site_aniso_U_13
_atom_site_aniso_U_12
Ir1 0.02666(18) 0.0340(2) 0.02016(18) 0.00054(17) -0.00075(14) -0.00100(16)
Cl1 0.0385(13) 0.093(2) 0.0263(12) -0.0077(14) 0.0071(10) -0.0123(14)
N1 0.029(4) 0.020(4) 0.024(4) 0.000(3) 0.000(3) 0.003(3)
N2 0.048(5) 0.022(5) 0.034(5) -0.001(4) -0.002(4) 0.006(4)
C1 0.021(4) 0.031(5) 0.024(4) 0.003(4) -0.004(3) 0.000(4)
C2 0.041(5) 0.022(5) 0.014(4) 0.001(4) 0.003(4) 0.003(4)
C3 0.041(5) 0.030(6) 0.023(5) -0.006(4) 0.003(4) -0.010(4)
C4 0.071(7) 0.035(6) 0.023(5) -0.010(5) 0.002(5) -0.021(5)
C5 0.068(7) 0.022(6) 0.028(5) 0.001(4) -0.004(5) 0.006(5)
C6 0.033(5) 0.022(5) 0.034(5) 0.004(4) -0.002(4) 0.005(4)
C7 0.028(5) 0.051(6) 0.015(4) 0.005(5) -0.006(4) 0.008(5)
C8 0.048(6) 0.041(6) 0.022(5) -0.002(5) -0.006(4) 0.011(5)
C9 0.032(5) 0.048(7) 0.014(5) 0.000(4) -0.003(4) 0.006(5)
C10 0.023(5) 0.064(7) 0.023(5) 0.003(5) -0.012(4) 0.006(5)
C11 0.053(6) 0.059(7) 0.015(5) -0.011(5) -0.010(4) 0.012(6)
C12 0.046(6) 0.108(10) 0.037(6) 0.030(6) 0.009(5) 0.018(6)
C13 0.055(7) 0.063(8) 0.050(7) 0.025(6) -0.003(5) 0.008(6)
C14 0.042(6) 0.055(7) 0.037(6) 0.006(5) 0.008(4) 0.008(5)
C15 0.043(6) 0.059(7) 0.049(6) 0.002(5) -0.016(5) -0.007(5)
C16 0.082(8) 0.069(8) 0.034(6) -0.023(6) -0.019(5) 0.023(6)
C17 0.047(6) 0.046(7) 0.042(6) 0.007(5) 0.001(4) 0.022(5)
C18 0.047(6) 0.026(6) 0.065(7) -0.003(5) 0.018(5) -0.002(5)
C19 0.066(7) 0.046(7) 0.035(6) -0.017(5) 0.003(5) -0.004(5)
Ir1A 0.02388(17) 0.0244(2) 0.02521(19) 0.00077(17) 0.00278(13) 0.00207(15)
Cl1A 0.0341(13) 0.084(2) 0.0314(13) -0.0051(13) -0.0076(10) 0.0088(13)
N1A 0.024(4) 0.030(4) 0.018(4) 0.006(3) 0.003(3) 0.005(3)
N2A 0.040(5) 0.034(5) 0.032(4) 0.004(4) 0.001(4) -0.006(4)
C15A 0.066(7) 0.035(7) 0.103(9) -0.011(6) 0.045(7) 0.005(6)
C16A 0.059(7) 0.091(9) 0.041(6) -0.031(6) 0.014(5) -0.030(6)
C17A 0.039(5) 0.044(6) 0.042(6) 0.005(5) 0.000(4) -0.013(5)
C18A 0.051(6) 0.038(6) 0.045(6) -0.010(5) -0.007(5) 0.005(5)
C19A 0.065(7) 0.029(6) 0.062(7) -0.012(5) -0.021(6) 0.021(5)
C1A 0.026(4) 0.040(6) 0.017(4) 0.003(4) -0.003(3) 0.007(4)
C2A 0.036(5) 0.011(5) 0.025(5) 0.001(4) -0.006(4) 0.000(4)
C3A 0.033(5) 0.032(6) 0.030(5) 0.002(4) 0.005(4) -0.005(4)
C4A 0.061(7) 0.035(6) 0.040(6) 0.007(5) 0.018(5) 0.007(5)
C5A 0.073(7) 0.014(5) 0.033(6) 0.003(4) 0.004(5) -0.003(5)
C6A 0.035(5) 0.034(6) 0.031(5) -0.005(5) 0.003(4) 0.006(4)
C7A 0.038(5) 0.038(6) 0.020(5) 0.005(4) 0.007(4) -0.003(4)
C8A 0.038(5) 0.025(5) 0.023(5) 0.000(4) 0.006(4) -0.010(4)
C9A 0.018(4) 0.032(6) 0.031(5) 0.004(4) 0.001(4) -0.002(4)
C10A 0.041(5) 0.038(6) 0.032(5) 0.004(5) 0.025(4) 0.008(5)
C11A 0.036(5) 0.044(6) 0.022(5) -0.012(5) 0.009(4) -0.010(5)
C12A 0.044(6) 0.080(8) 0.026(5) 0.019(5) -0.008(4) -0.010(6)
C13A 0.055(6) 0.035(6) 0.049(6) 0.008(5) 0.002(5) 0.005(5)
C14A 0.041(6) 0.059(7) 0.050(6) 0.013(6) 0.003(5) 0.000(5)

loop_
_atom_type_symbol
_atom_type_description
_atom_type_scat_dispersion_real
_atom_type_scat_dispersion_imag
_atom_type_scat_source
C C 0.0033 0.0016 'International Tables Vol C Tables 4.2.6.8 and 6.1.1.4'
H H 0.0000 0.0000 'International Tables Vol C Tables 4.2.6.8 and 6.1.1.4'
N N 0.0061 0.0033 'International Tables Vol C Tables 4.2.6.8 and 6.1.1.4'
Cl Cl 0.1484 0.1585 'International Tables Vol C Tables 4.2.6.8 and 6.1.1.4'
Ir Ir -1.4442 7.9887 'International Tables Vol C Tables 4.2.6.8 and 6.1.1.4'

loop_
_geom_angle_atom_site_label_1
_geom_angle_atom_site_label_2
_geom_angle_atom_site_label_3
_geom_angle
C3 Ir1 N1 77.3(3)
C3 Ir1 C10 113.3(4)
N1 Ir1 C10 168.2(3)
C3 Ir1 C7 114.3(3)
N1 Ir1 C7 107.7(3)
C10 Ir1 C7 64.0(3)
C3 Ir1 C11 96.2(3)
N1 Ir1 C11 138.8(3)
C10 Ir1 C11 38.6(3)
C7 Ir1 C11 38.0(3)
C3 Ir1 C9 150.6(3)
N1 Ir1 C9 132.1(3)
C10 Ir1 C9 37.6(3)
C7 Ir1 C9 62.7(3)
C11 Ir1 C9 63.0(3)
C3 Ir1 C8 152.1(3)
N1 Ir1 C8 105.8(3)
C10 Ir1 C8 62.5(3)
C7 Ir1 C8 37.8(3)
C11 Ir1 C8 62.8(3)
C9 Ir1 C8 36.4(3)
C3 Ir1 Cl1 90.7(2)
N1 Ir1 Cl1 86.14(17)
C10 Ir1 Cl1 98.4(2)
C7 Ir1 Cl1 153.2(2)
C11 Ir1 Cl1 135.0(3)
C9 Ir1 Cl1 90.9(2)
C8 Ir1 Cl1 117.1(2)
C1 N1 C6 119.2(7)
C1 N1 Ir1 116.2(5)
C6 N1 Ir1 124.0(5)
C5 N2 C2 107.3(7)
C5 N2 C17 126.5(8)
C2 N2 C17 126.1(7)
N1 C1 C2 115.8(7)
N1 C1 H1 122.1
C2 C1 H1 122.1
N2 C2 C3 110.0(8)
N2 C2 C1 133.1(8)
C3 C2 C1 116.7(8)
C4 C3 C2 105.4(8)
C4 C3 Ir1 141.0(7)
C2 C3 Ir1 113.6(6)
C3 C4 C5 107.9(8)
C3 C4 H4 126.0
C5 C4 H4 126.0
N2 C5 C4 109.4(8)
N2 C5 H5 125.3
C4 C5 H5 125.3
N1 C6 C19 112.6(7)
N1 C6 C18 110.2(7)
C19 C6 C18 112.5(7)
N1 C6 H6 107.1
C19 C6 H6 107.1
C18 C6 H6 107.1
C11 C7 C8 108.8(8)
C11 C7 C12 125.4(9)
C8 C7 C12 124.2(9)
C11 C7 Ir1 71.3(5)
C8 C7 Ir1 75.9(5)
C12 C7 Ir1 130.4(6)
C9 C8 C7 106.7(8)
C9 C8 C13 127.7(9)
C7 C8 C13 125.5(8)
C9 C8 Ir1 70.6(5)
C7 C8 Ir1 66.3(5)
C13 C8 Ir1 129.6(6)
C8 C9 C10 108.5(8)
C8 C9 C14 127.3(9)
C10 C9 C14 124.2(8)
C8 C9 Ir1 73.0(5)
C10 C9 Ir1 67.3(5)
C14 C9 Ir1 126.9(6)
C9 C10 C11 108.3(9)
C9 C10 C15 124.9(8)
C11 C10 C15 126.6(10)
C9 C10 Ir1 75.2(5)
C11 C10 Ir1 71.3(5)
C15 C10 Ir1 123.6(6)
C7 C11 C10 107.3(8)
C7 C11 C16 127.3(9)
C10 C11 C16 125.3(10)
C7 C11 Ir1 70.7(5)
C10 C11 Ir1 70.1(5)
C16 C11 Ir1 123.5(6)
C7 C12 H12A 109.5
C7 C12 H12B 109.5
H12A C12 H12B 109.5
C7 C12 H12C 109.5
H12A C12 H12C 109.5
H12B C12 H12C 109.5
C8 C13 H13A 109.5
C8 C13 H13B 109.5
H13A C13 H13B 109.5
C8 C13 H13C 109.5
H13A C13 H13C 109.5
H13B C13 H13C 109.5
C9 C14 H14A 109.5
C9 C14 H14B 109.5
H14A C14 H14B 109.5
C9 C14 H14C 109.5
H14A C14 H14C 109.5
H14B C14 H14C 109.5
C10 C15 H15A 109.5
C10 C15 H15B 109.5
H15A C15 H15B 109.5
C10 C15 H15C 109.5
H15A C15 H15C 109.5
H15B C15 H15C 109.5
C11 C16 H16A 109.5
C11 C16 H16B 109.5
H16A C16 H16B 109.5
C11 C16 H16C 109.5
H16A C16 H16C 109.5
H16B C16 H16C 109.5
N2 C17 H17A 109.5
N2 C17 H17B 109.5
H17A C17 H17B 109.5
N2 C17 H17C 109.5
H17A C17 H17C 109.5
H17B C17 H17C 109.5
C6 C18 H18A 109.5
C6 C18 H18B 109.5
H18A C18 H18B 109.5
C6 C18 H18C 109.5
H18A C18 H18C 109.5
H18B C18 H18C 109.5
C6 C19 H19A 109.5
C6 C19 H19B 109.5
H19A C19 H19B 109.5
C6 C19 H19C 109.5
H19A C19 H19C 109.5
H19B C19 H19C 109.5
C3A Ir1A N1A 76.5(3)
C3A Ir1A C10A 101.2(3)
N1A Ir1A C10A 158.2(3)
C3A Ir1A C11A 99.5(3)
N1A Ir1A C11A 118.8(3)
C10A Ir1A C11A 39.6(3)
C3A Ir1A C9A 132.8(3)
N1A Ir1A C9A 150.7(3)
C10A Ir1A C9A 37.3(3)
C11A Ir1A C9A 63.9(3)
C3A Ir1A C7A 129.8(3)
N1A Ir1A C7A 100.4(3)
C10A Ir1A C7A 64.0(3)
C11A Ir1A C7A 37.7(3)
C9A Ir1A C7A 63.1(3)
C3A Ir1A C8A 162.4(3)
N1A Ir1A C8A 114.4(3)
C10A Ir1A C8A 63.3(3)
C11A Ir1A C8A 63.3(3)
C9A Ir1A C8A 37.9(3)
C7A Ir1A C8A 37.5(3)
C3A Ir1A Cl1A 93.5(2)
N1A Ir1A Cl1A 86.24(17)
C10A Ir1A Cl1A 115.6(3)
C11A Ir1A Cl1A 153.8(2)
C9A Ir1A Cl1A 90.6(2)
C7A Ir1A Cl1A 136.6(2)
C8A Ir1A Cl1A 100.8(2)
C1A N1A C6A 118.3(7)
C1A N1A Ir1A 116.7(5)
C6A N1A Ir1A 123.8(5)
C5A N2A C2A 107.8(7)
C5A N2A C17A 125.2(8)
C2A N2A C17A 126.8(7)
C10A C15A H15D 109.5
C10A C15A H15E 109.5
H15D C15A H15E 109.5
C10A C15A H15F 109.5
H15D C15A H15F 109.5
H15E C15A H15F 109.5
C11A C16A H16D 109.5
C11A C16A H16E 109.5
H16D C16A H16E 109.5
C11A C16A H16F 109.5
H16D C16A H16F 109.5
H16E C16A H16F 109.5
N2A C17A H17D 109.5
N2A C17A H17E 109.5
H17D C17A H17E 109.5
N2A C17A H17F 109.5
H17D C17A H17F 109.5
H17E C17A H17F 109.5
C6A C18A H18D 109.5
C6A C18A H18E 109.5
H18D C18A H18E 109.5
C6A C18A H18F 109.5
H18D C18A H18F 109.5
H18E C18A H18F 109.5
C6A C19A H19D 109.5
C6A C19A H19E 109.5
H19D C19A H19E 109.5
C6A C19A H19F 109.5
H19D C19A H19F 109.5
H19E C19A H19F 109.5
N1A C1A C2A 114.7(7)
N1A C1A H1A 122.7
C2A C1A H1A 122.7
C3A C2A N2A 110.4(7)
C3A C2A C1A 116.9(7)
N2A C2A C1A 132.5(8)
C2A C3A C4A 105.4(7)
C2A C3A Ir1A 114.6(6)
C4A C3A Ir1A 139.9(7)
C5A C4A C3A 107.0(8)
C5A C4A H4A 126.5
C3A C4A H4A 126.5
N2A C5A C4A 109.5(8)
N2A C5A H5A 125.3
C4A C5A H5A 125.3
C19A C6A N1A 112.6(7)
C19A C6A C18A 111.3(7)
N1A C6A C18A 112.4(7)
C19A C6A H6A 106.7
N1A C6A H6A 106.7
C18A C6A H6A 106.7
C11A C7A C8A 109.3(8)
C11A C7A C12A 125.6(8)
C8A C7A C12A 124.9(8)
C11A C7A Ir1A 69.5(5)
C8A C7A Ir1A 73.0(5)
C12A C7A Ir1A 127.2(6)
C7A C8A C9A 106.5(7)
C7A C8A C13A 127.9(8)
C9A C8A C13A 125.6(8)
C7A C8A Ir1A 69.5(4)
C9A C8A Ir1A 69.0(4)
C13A C8A Ir1A 129.0(6)
C10A C9A C8A 109.3(7)
C10A C9A C14A 125.9(8)
C8A C9A C14A 124.7(8)
C10A C9A Ir1A 69.9(4)
C8A C9A Ir1A 73.1(4)
C14A C9A Ir1A 125.8(6)
C9A C10A C11A 107.7(8)
C9A C10A C15A 127.8(8)
C11A C10A C15A 124.0(9)
C9A C10A Ir1A 72.8(5)
C11A C10A Ir1A 70.3(4)
C15A C10A Ir1A 128.4(6)
C7A C11A C10A 107.1(8)
C7A C11A C16A 127.7(9)
C10A C11A C16A 124.7(9)
C7A C11A Ir1A 72.8(5)
C10A C11A Ir1A 70.1(5)
C16A C11A Ir1A 128.5(6)
C7A C12A H12D 109.5
C7A C12A H12E 109.5
H12D C12A H12E 109.5
C7A C12A H12F 109.5
H12D C12A H12F 109.5
H12E C12A H12F 109.5
C8A C13A H13D 109.5
C8A C13A H13E 109.5
H13D C13A H13E 109.5
C8A C13A H13F 109.5
H13D C13A H13F 109.5
H13E C13A H13F 109.5
C9A C14A H14D 109.5
C9A C14A H14E 109.5
H14D C14A H14E 109.5
C9A C14A H14F 109.5
H14D C14A H14F 109.5
H14E C14A H14F 109.5

loop_
_geom_bond_atom_site_label_1
_geom_bond_atom_site_label_2
_geom_bond_distance
Ir1 C3 2.049(9)
Ir1 N1 2.107(6)
Ir1 C10 2.134(8)
Ir1 C7 2.141(7)
Ir1 C11 2.149(8)
Ir1 C9 2.237(8)
Ir1 C8 2.267(9)
Ir1 Cl1 2.400(2)
N1 C1 1.291(9)
N1 C6 1.475(9)
N2 C5 1.335(10)
N2 C2 1.373(9)
N2 C17 1.450(10)
C1 C2 1.407(10)
C1 H1 0.9500
C2 C3 1.389(11)
C3 C4 1.383(11)
C4 C5 1.393(12)
C4 H4 0.9500
C5 H5 0.9500
C6 C19 1.498(10)
C6 C18 1.527(10)
C6 H6 1.0000
C7 C11 1.397(12)
C7 C8 1.433(11)
C7 C12 1.515(10)
C8 C9 1.407(11)
C8 C13 1.497(12)
C9 C10 1.411(11)
C9 C14 1.472(10)
C10 C11 1.417(11)
C10 C15 1.508(11)
C11 C16 1.530(12)
C12 H12A 0.9800
C12 H12B 0.9800
C12 H12C 0.9800
C13 H13A 0.9800
C13 H13B 0.9800
C13 H13C 0.9800
C14 H14A 0.9800
C14 H14B 0.9800
C14 H14C 0.9800
C15 H15A 0.9800
C15 H15B 0.9800
C15 H15C 0.9800
C16 H16A 0.9800
C16 H16B 0.9800
C16 H16C 0.9800
C17 H17A 0.9800
C17 H17B 0.9800
C17 H17C 0.9800
C18 H18A 0.9800
C18 H18B 0.9800
C18 H18C 0.9800
C19 H19A 0.9800
C19 H19B 0.9800
C19 H19C 0.9800
Ir1A C3A 2.022(8)
Ir1A N1A 2.101(6)
Ir1A C10A 2.145(8)
Ir1A C11A 2.149(8)
Ir1A C9A 2.183(7)
Ir1A C7A 2.191(8)
Ir1A C8A 2.238(8)
Ir1A Cl1A 2.414(2)
N1A C1A 1.287(9)
N1A C6A 1.500(9)
N2A C5A 1.347(10)
N2A C2A 1.384(9)
N2A C17A 1.454(9)
C15A C10A 1.507(11)
C15A H15D 0.9800
C15A H15E 0.9800
C15A H15F 0.9800
C16A C11A 1.500(11)
C16A H16D 0.9800
C16A H16E 0.9800
C16A H16F 0.9800
C17A H17D 0.9800
C17A H17E 0.9800
C17A H17F 0.9800
C18A C6A 1.514(10)
C18A H18D 0.9800
C18A H18E 0.9800
C18A H18F 0.9800
C19A C6A 1.494(10)
C19A H19D 0.9800
C19A H19E 0.9800
C19A H19F 0.9800
C1A C2A 1.387(10)
C1A H1A 0.9500
C2A C3A 1.376(10)
C3A C4A 1.434(11)
C4A C5A 1.396(11)
C4A H4A 0.9500
C5A H5A 0.9500
C6A H6A 1.0000
C7A C11A 1.402(11)
C7A C8A 1.423(11)
C7A C12A 1.502(11)
C8A C9A 1.436(11)
C8A C13A 1.486(11)
C9A C10A 1.385(11)
C9A C14A 1.473(11)
C10A C11A 1.455(12)
C12A H12D 0.9800
C12A H12E 0.9800
C12A H12F 0.9800
C13A H13D 0.9800
C13A H13E 0.9800
C13A H13F 0.9800
C14A H14D 0.9800
C14A H14E 0.9800
C14A H14F 0.9800

loop_
_geom_torsion_atom_site_label_1
_geom_torsion_atom_site_label_2
_geom_torsion_atom_site_label_3
_geom_torsion_atom_site_label_4
_geom_torsion
C3 Ir1 N1 C1 0.7(6)
C10 Ir1 N1 C1 -154.7(13)
C7 Ir1 N1 C1 -111.1(6)
C11 Ir1 N1 C1 -84.2(7)
C9 Ir1 N1 C1 -180.0(5)
C8 Ir1 N1 C1 -150.6(6)
Cl1 Ir1 N1 C1 92.3(5)
C3 Ir1 N1 C6 -169.9(6)
C10 Ir1 N1 C6 34.7(17)
C7 Ir1 N1 C6 78.3(6)
C11 Ir1 N1 C6 105.2(7)
C9 Ir1 N1 C6 9.5(7)
C8 Ir1 N1 C6 38.8(6)
Cl1 Ir1 N1 C6 -78.3(6)
C6 N1 C1 C2 173.7(6)
Ir1 N1 C1 C2 2.6(9)
C5 N2 C2 C3 -0.7(9)
C17 N2 C2 C3 177.8(8)
C5 N2 C2 C1 174.2(8)
C17 N2 C2 C1 -7.3(14)
N1 C1 C2 N2 179.2(8)
N1 C1 C2 C3 -6.2(10)
N2 C2 C3 C4 1.0(9)
C1 C2 C3 C4 -174.8(7)
N2 C2 C3 Ir1 -177.6(5)
C1 C2 C3 Ir1 6.6(9)
N1 Ir1 C3 C4 178.2(10)
C10 Ir1 C3 C4 -7.1(11)
C7 Ir1 C3 C4 -77.9(10)
C11 Ir1 C3 C4 -43.1(10)
C9 Ir1 C3 C4 -0.7(14)
C8 Ir1 C3 C4 -81.9(12)
Cl1 Ir1 C3 C4 92.4(10)
N1 Ir1 C3 C2 -3.9(6)
C10 Ir1 C3 C2 170.8(6)
C7 Ir1 C3 C2 100.0(6)
C11 Ir1 C3 C2 134.8(6)
C9 Ir1 C3 C2 177.2(5)
C8 Ir1 C3 C2 96.0(8)
Cl1 Ir1 C3 C2 -89.7(6)
C2 C3 C4 C5 -1.0(9)
Ir1 C3 C4 C5 177.0(7)
C2 N2 C5 C4 0.1(10)
C17 N2 C5 C4 -178.4(8)
C3 C4 C5 N2 0.6(10)
C1 N1 C6 C19 -57.5(10)
Ir1 N1 C6 C19 112.8(7)
C1 N1 C6 C18 69.0(9)
Ir1 N1 C6 C18 -120.7(6)
C3 Ir1 C7 C11 67.2(6)
N1 Ir1 C7 C11 151.0(5)
C10 Ir1 C7 C11 -38.0(5)
C9 Ir1 C7 C11 -80.2(6)
C8 Ir1 C7 C11 -115.9(7)
Cl1 Ir1 C7 C11 -90.7(8)
C3 Ir1 C7 C8 -176.9(5)
N1 Ir1 C7 C8 -93.2(5)
C10 Ir1 C7 C8 77.8(6)
C11 Ir1 C7 C8 115.9(7)
C9 Ir1 C7 C8 35.7(5)
Cl1 Ir1 C7 C8 25.2(9)
C3 Ir1 C7 C12 -53.8(10)
N1 Ir1 C7 C12 30.0(10)
C10 Ir1 C7 C12 -159.0(10)
C11 Ir1 C7 C12 -121.0(11)
C9 Ir1 C7 C12 158.8(10)
C8 Ir1 C7 C12 123.1(12)
Cl1 Ir1 C7 C12 148.3(7)
C11 C7 C8 C9 4.9(9)
C12 C7 C8 C9 171.2(8)
Ir1 C7 C8 C9 -59.3(6)
C11 C7 C8 C13 -172.9(8)
C12 C7 C8 C13 -6.6(13)
Ir1 C7 C8 C13 122.9(8)
C11 C7 C8 Ir1 64.2(6)
C12 C7 C8 Ir1 -129.5(8)
C3 Ir1 C8 C9 125.1(7)
N1 Ir1 C8 C9 -142.2(5)
C10 Ir1 C8 C9 36.9(5)
C7 Ir1 C8 C9 119.2(8)
C11 Ir1 C8 C9 80.6(6)
Cl1 Ir1 C8 C9 -48.4(6)
C3 Ir1 C8 C7 5.9(10)
N1 Ir1 C8 C7 98.6(5)
C10 Ir1 C8 C7 -82.3(6)
C11 Ir1 C8 C7 -38.6(5)
C9 Ir1 C8 C7 -119.2(8)
Cl1 Ir1 C8 C7 -167.6(4)
C3 Ir1 C8 C13 -111.5(9)
N1 Ir1 C8 C13 -18.8(9)
C10 Ir1 C8 C13 160.3(9)
C7 Ir1 C8 C13 -117.4(11)
C11 Ir1 C8 C13 -156.0(10)
C9 Ir1 C8 C13 123.4(11)
Cl1 Ir1 C8 C13 75.0(8)
C7 C8 C9 C10 -1.5(9)
C13 C8 C9 C10 176.2(8)
Ir1 C8 C9 C10 -58.1(6)
C7 C8 C9 C14 -179.6(8)
C13 C8 C9 C14 -1.9(14)
Ir1 C8 C9 C14 123.8(8)
C7 C8 C9 Ir1 56.6(5)
C13 C8 C9 Ir1 -125.7(9)
C3 Ir1 C9 C8 -128.7(7)
N1 Ir1 C9 C8 52.6(6)
C10 Ir1 C9 C8 -119.2(8)
C7 Ir1 C9 C8 -37.0(5)
C11 Ir1 C9 C8 -80.0(6)
Cl1 Ir1 C9 C8 138.2(5)
C3 Ir1 C9 C10 -9.5(9)
N1 Ir1 C9 C10 171.8(5)
C7 Ir1 C9 C10 82.1(6)
C11 Ir1 C9 C10 39.2(5)
C8 Ir1 C9 C10 119.2(8)
Cl1 Ir1 C9 C10 -102.6(5)
C3 Ir1 C9 C14 107.1(9)
N1 Ir1 C9 C14 -71.6(9)
C10 Ir1 C9 C14 116.6(10)
C7 Ir1 C9 C14 -161.3(10)
C11 Ir1 C9 C14 155.8(10)
C8 Ir1 C9 C14 -124.2(11)
Cl1 Ir1 C9 C14 14.0(8)
C8 C9 C10 C11 -2.4(10)
C14 C9 C10 C11 175.8(7)
Ir1 C9 C10 C11 -64.0(6)
C8 C9 C10 C15 -177.4(7)
C14 C9 C10 C15 0.8(13)
Ir1 C9 C10 C15 121.0(8)
C8 C9 C10 Ir1 61.7(6)
C14 C9 C10 Ir1 -120.2(8)
C3 Ir1 C10 C9 174.9(5)
N1 Ir1 C10 C9 -31.3(17)
C7 Ir1 C10 C9 -78.3(5)
C11 Ir1 C10 C9 -115.7(8)
C8 Ir1 C10 C9 -35.7(5)
Cl1 Ir1 C10 C9 80.5(5)
C3 Ir1 C10 C11 -69.4(6)
N1 Ir1 C10 C11 84.4(16)
C7 Ir1 C10 C11 37.4(5)
C9 Ir1 C10 C11 115.7(8)
C8 Ir1 C10 C11 79.9(6)
Cl1 Ir1 C10 C11 -163.8(5)
C3 Ir1 C10 C15 52.6(9)
N1 Ir1 C10 C15 -153.7(11)
C7 Ir1 C10 C15 159.4(9)
C11 Ir1 C10 C15 122.0(11)
C9 Ir1 C10 C15 -122.4(10)
C8 Ir1 C10 C15 -158.1(9)
Cl1 Ir1 C10 C15 -41.8(8)
C8 C7 C11 C10 -6.4(9)
C12 C7 C11 C10 -172.4(7)
Ir1 C7 C11 C10 60.9(6)
C8 C7 C11 C16 174.9(8)
C12 C7 C11 C16 8.8(14)
Ir1 C7 C11 C16 -117.9(9)
C8 C7 C11 Ir1 -67.2(6)
C12 C7 C11 Ir1 126.7(8)
C9 C10 C11 C7 5.4(9)
C15 C10 C11 C7 -179.7(8)
Ir1 C10 C11 C7 -61.2(6)
C9 C10 C11 C16 -175.8(8)
C15 C10 C11 C16 -0.9(14)
Ir1 C10 C11 C16 117.6(8)
C9 C10 C11 Ir1 66.6(6)
C15 C10 C11 Ir1 -118.5(8)
C3 Ir1 C11 C7 -122.3(5)
N1 Ir1 C11 C7 -44.5(7)
C10 Ir1 C11 C7 117.5(8)
C9 Ir1 C11 C7 79.4(5)
C8 Ir1 C11 C7 38.4(5)
Cl1 Ir1 C11 C7 140.4(4)
C3 Ir1 C11 C10 120.1(6)
N1 Ir1 C11 C10 -162.1(5)
C7 Ir1 C11 C10 -117.5(8)
C9 Ir1 C11 C10 -38.1(5)
C8 Ir1 C11 C10 -79.2(6)
Cl1 Ir1 C11 C10 22.9(7)
C3 Ir1 C11 C16 0.2(9)
N1 Ir1 C11 C16 78.1(10)
C10 Ir1 C11 C16 -119.9(11)
C7 Ir1 C11 C16 122.6(11)
C9 Ir1 C11 C16 -158.0(10)
C8 Ir1 C11 C16 161.0(10)
Cl1 Ir1 C11 C16 -97.0(8)
C3A Ir1A N1A C1A 0.2(6)
C10A Ir1A N1A C1A -86.4(9)
C11A Ir1A N1A C1A -93.4(6)
C9A Ir1A N1A C1A 179.2(6)
C7A Ir1A N1A C1A -128.6(6)
C8A Ir1A N1A C1A -165.1(5)
Cl1A Ir1A N1A C1A 94.7(5)
C3A Ir1A N1A C6A -167.2(6)
C10A Ir1A N1A C6A 106.2(9)
C11A Ir1A N1A C6A 99.2(6)
C9A Ir1A N1A C6A 11.8(9)
C7A Ir1A N1A C6A 64.1(6)
C8A Ir1A N1A C6A 27.5(6)
Cl1A Ir1A N1A C6A -72.7(5)
C6A N1A C1A C2A 172.3(6)
Ir1A N1A C1A C2A 4.2(9)
C5A N2A C2A C3A -0.4(9)
C17A N2A C2A C3A 174.2(7)
C5A N2A C2A C1A 174.8(8)
C17A N2A C2A C1A -10.5(14)
N1A C1A C2A C3A -8.3(11)
N1A C1A C2A N2A 176.7(8)
N2A C2A C3A C4A 1.0(9)
C1A C2A C3A C4A -175.1(7)
N2A C2A C3A Ir1A -175.5(5)
C1A C2A C3A Ir1A 8.4(9)
N1A Ir1A C3A C2A -4.5(6)
C10A Ir1A C3A C2A 153.2(6)
C11A Ir1A C3A C2A 113.0(6)
C9A Ir1A C3A C2A 176.1(5)
C7A Ir1A C3A C2A 87.8(7)
C8A Ir1A C3A C2A 125.7(10)
Cl1A Ir1A C3A C2A -89.8(6)
N1A Ir1A C3A C4A -179.3(10)
C10A Ir1A C3A C4A -21.5(11)
C11A Ir1A C3A C4A -61.8(10)
C9A Ir1A C3A C4A 1.4(12)
C7A Ir1A C3A C4A -86.9(11)
C8A Ir1A C3A C4A -49.0(17)
Cl1A Ir1A C3A C4A 95.4(10)
C2A C3A C4A C5A -1.2(10)
Ir1A C3A C4A C5A 173.9(7)
C2A N2A C5A C4A -0.3(10)
C17A N2A C5A C4A -175.1(8)
C3A C4A C5A N2A 0.9(10)
C1A N1A C6A C19A 59.1(10)
Ir1A N1A C6A C19A -133.7(6)
C1A N1A C6A C18A -67.6(9)
Ir1A N1A C6A C18A 99.6(7)
C3A Ir1A C7A C11A 43.3(7)
N1A Ir1A C7A C11A 124.3(5)
C10A Ir1A C7A C11A -39.5(5)
C9A Ir1A C7A C11A -81.4(5)
C8A Ir1A C7A C11A -118.9(7)
Cl1A Ir1A C7A C11A -140.1(4)
C3A Ir1A C7A C8A 162.2(5)
N1A Ir1A C7A C8A -116.8(5)
C10A Ir1A C7A C8A 79.3(5)
C11A Ir1A C7A C8A 118.9(7)
C9A Ir1A C7A C8A 37.5(5)
Cl1A Ir1A C7A C8A -21.3(7)
C3A Ir1A C7A C12A -76.5(9)
N1A Ir1A C7A C12A 4.5(8)
C10A Ir1A C7A C12A -159.3(9)
C11A Ir1A C7A C12A -119.8(10)
C9A Ir1A C7A C12A 158.8(9)
C8A Ir1A C7A C12A 121.4(10)
Cl1A Ir1A C7A C12A 100.1(8)
C11A C7A C8A C9A 1.0(9)
C12A C7A C8A C9A 176.7(7)
Ir1A C7A C8A C9A -59.4(5)
C11A C7A C8A C13A -175.5(8)
C12A C7A C8A C13A 0.2(13)
Ir1A C7A C8A C13A 124.1(8)
C11A C7A C8A Ir1A 60.4(6)
C12A C7A C8A Ir1A -123.9(8)
C3A Ir1A C8A C7A -50.9(13)
N1A Ir1A C8A C7A 74.5(5)
C10A Ir1A C8A C7A -81.4(6)
C11A Ir1A C8A C7A -36.8(5)
C9A Ir1A C8A C7A -117.9(7)
Cl1A Ir1A C8A C7A 165.3(5)
C3A Ir1A C8A C9A 66.9(12)
N1A Ir1A C8A C9A -167.6(4)
C10A Ir1A C8A C9A 36.5(5)
C11A Ir1A C8A C9A 81.1(5)
C7A Ir1A C8A C9A 117.9(7)
Cl1A Ir1A C8A C9A -76.8(5)
C3A Ir1A C8A C13A -173.7(9)
N1A Ir1A C8A C13A -48.2(8)
C10A Ir1A C8A C13A 155.9(9)
C11A Ir1A C8A C13A -159.5(9)
C9A Ir1A C8A C13A 119.4(10)
C7A Ir1A C8A C13A -122.7(10)
Cl1A Ir1A C8A C13A 42.6(8)
C7A C8A C9A C10A -1.1(9)
C13A C8A C9A C10A 175.5(8)
Ir1A C8A C9A C10A -60.8(6)
C7A C8A C9A C14A -178.0(7)
C13A C8A C9A C14A -1.4(13)
Ir1A C8A C9A C14A 122.3(8)
C7A C8A C9A Ir1A 59.7(5)
C13A C8A C9A Ir1A -123.7(8)
C3A Ir1A C9A C10A -39.0(7)
N1A Ir1A C9A C10A 142.3(6)
C11A Ir1A C9A C10A 39.3(5)
C7A Ir1A C9A C10A 81.6(6)
C8A Ir1A C9A C10A 118.7(7)
Cl1A Ir1A C9A C10A -134.3(5)
C3A Ir1A C9A C8A -157.7(5)
N1A Ir1A C9A C8A 23.6(8)
C10A Ir1A C9A C8A -118.7(7)
C11A Ir1A C9A C8A -79.3(5)
C7A Ir1A C9A C8A -37.0(5)
Cl1A Ir1A C9A C8A 107.0(5)
C3A Ir1A C9A C14A 81.3(8)
N1A Ir1A C9A C14A -97.4(9)
C10A Ir1A C9A C14A 120.3(10)
C11A Ir1A C9A C14A 159.7(9)
C7A Ir1A C9A C14A -158.0(9)
C8A Ir1A C9A C14A -121.0(10)
Cl1A Ir1A C9A C14A -14.0(7)
C8A C9A C10A C11A 0.8(9)
C14A C9A C10A C11A 177.7(8)
Ir1A C9A C10A C11A -62.1(5)
C8A C9A C10A C15A -171.5(8)
C14A C9A C10A C15A 5.4(14)
Ir1A C9A C10A C15A 125.7(9)
C8A C9A C10A Ir1A 62.8(6)
C14A C9A C10A Ir1A -120.3(8)
C3A Ir1A C10A C9A 151.9(5)
N1A Ir1A C10A C9A -126.4(8)
C11A Ir1A C10A C9A -116.7(7)
C7A Ir1A C10A C9A -79.1(5)
C8A Ir1A C10A C9A -37.1(5)
Cl1A Ir1A C10A C9A 52.5(5)
C3A Ir1A C10A C11A -91.4(5)
N1A Ir1A C10A C11A -9.7(11)
C9A Ir1A C10A C11A 116.7(7)
C7A Ir1A C10A C11A 37.6(5)
C8A Ir1A C10A C11A 79.6(5)
Cl1A Ir1A C10A C11A 169.2(4)
C3A Ir1A C10A C15A 26.9(9)
N1A Ir1A C10A C15A 108.6(10)
C11A Ir1A C10A C15A 118.3(11)
C9A Ir1A C10A C15A -125.0(11)
C7A Ir1A C10A C15A 155.9(10)
C8A Ir1A C10A C15A -162.1(10)
Cl1A Ir1A C10A C15A -72.5(9)
C8A C7A C11A C10A -0.6(9)
C12A C7A C11A C10A -176.2(7)
Ir1A C7A C11A C10A 62.0(5)
C8A C7A C11A C16A 171.7(8)
C12A C7A C11A C16A -4.0(14)
Ir1A C7A C11A C16A -125.7(9)
C8A C7A C11A Ir1A -62.6(6)
C12A C7A C11A Ir1A 121.7(8)
C9A C10A C11A C7A -0.1(9)
C15A C10A C11A C7A 172.5(7)
Ir1A C10A C11A C7A -63.8(6)
C9A C10A C11A C16A -172.7(8)
C15A C10A C11A C16A -0.1(13)
Ir1A C10A C11A C16A 123.6(8)
C9A C10A C11A Ir1A 63.7(6)
C15A C10A C11A Ir1A -123.7(8)
C3A Ir1A C11A C7A -147.7(5)
N1A Ir1A C11A C7A -67.9(6)
C10A Ir1A C11A C7A 116.1(7)
C9A Ir1A C11A C7A 79.1(5)
C8A Ir1A C11A C7A 36.6(5)
Cl1A Ir1A C11A C7A 93.6(7)
C3A Ir1A C11A C10A 96.1(5)
N1A Ir1A C11A C10A 175.9(5)
C9A Ir1A C11A C10A -37.1(5)
C7A Ir1A C11A C10A -116.1(7)
C8A Ir1A C11A C10A -79.6(5)
Cl1A Ir1A C11A C10A -22.6(9)
C3A Ir1A C11A C16A -22.9(10)
N1A Ir1A C11A C16A 56.9(10)
C10A Ir1A C11A C16A -119.0(11)
C9A Ir1A C11A C16A -156.1(10)
C7A Ir1A C11A C16A 124.8(11)
C8A Ir1A C11A C16A 161.4(10)
Cl1A Ir1A C11A C16A -141.6(7)
